data_7001250
loop_
_publ_author_name
'Niemeyer, Jochen'
'Kehr, Gerald'
'Fr\"ohlich, Roland'
'Erker, Gerhard'

_publ_section_title
;
 Selective synthesis of the 2-hydroxyferrocene-aldimine
 enantiomers---extended planar chiral analogues of the
 &#x201C;flat&#x201D; salicylaldimine ligand family
;
_journal_issue 19
_journal_name_full 'Dalton Transactions'
_journal_page_first 3716
_journal_page_last 3730
_journal_paper_doi 10.1039/b822735g
_journal_year 2009
_chemical_formula_sum 'C16 H18 Fe O4'
_chemical_formula_weight 330.15
_chemical_name_systematic
;
?
;
_space_group_IT_number 14
_symmetry_cell_setting monoclinic
_symmetry_space_group_name_Hall '-P 2ybc'
_symmetry_space_group_name_H-M 'P 1 21/c 1'
_atom_sites_solution_hydrogens geom
_atom_sites_solution_primary direct
_atom_sites_solution_secondary difmap
_audit_creation_method SHELXL-97
_cell_angle_alpha 90.00
_cell_angle_beta 90.75(1)
_cell_angle_gamma 90.00
_cell_formula_units_Z 4
_cell_length_a 16.662(1)
_cell_length_b 7.647(1)
_cell_length_c 11.332(1)
_cell_measurement_reflns_used 4862
_cell_measurement_temperature 293(2)
_cell_measurement_theta_max 28.28
_cell_measurement_theta_min 0.41
_cell_volume 1443.7(2)
_computing_cell_refinement 'Collect (Nonius B.V., 1998)'
_computing_data_collection 'Collect (Nonius B.V., 1998)'
_computing_data_reduction 'Denzo-SMN (Otwinowski & Minor, 1997)'
_computing_molecular_graphics 'SCHAKAL (Keller, 1997)'
_computing_publication_material 'SHELXL-97 (Sheldrick, 1997)'
_computing_structure_refinement 'SHELXL-97 (Sheldrick, 1997)'
_computing_structure_solution 'SHELXS-97 (Sheldrick, 1990)'
_diffrn_ambient_temperature 293(2)
_diffrn_measured_fraction_theta_full 0.985
_diffrn_measured_fraction_theta_max 0.985
_diffrn_measurement_device_type 'Nonius KappeCCD'
_diffrn_measurement_method '\w and \f scans'
_diffrn_radiation_monochromator graphite
_diffrn_radiation_source 'rotating anode Nonius FR591'
_diffrn_radiation_type MoK\a
_diffrn_radiation_wavelength 0.71073
_diffrn_reflns_av_R_equivalents 0.0608
_diffrn_reflns_av_sigmaI/netI 0.0628
_diffrn_reflns_limit_h_max 22
_diffrn_reflns_limit_h_min -17
_diffrn_reflns_limit_k_max 10
_diffrn_reflns_limit_k_min -8
_diffrn_reflns_limit_l_max 9
_diffrn_reflns_limit_l_min -15
_diffrn_reflns_number 9482
_diffrn_reflns_theta_full 28.27
_diffrn_reflns_theta_max 28.27
_diffrn_reflns_theta_min 2.44
_exptl_absorpt_coefficient_mu 1.057
_exptl_absorpt_correction_T_max 0.9393
_exptl_absorpt_correction_T_min 0.8575
_exptl_absorpt_correction_type multi-scan
_exptl_absorpt_process_details 'SORTAV (Blessing, 1995 & 1997)'
_exptl_crystal_colour yellow
_exptl_crystal_density_diffrn 1.519
_exptl_crystal_density_method 'not measured'
_exptl_crystal_description plate
_exptl_crystal_F_000 688
_exptl_crystal_size_max 0.15
_exptl_crystal_size_mid 0.10
_exptl_crystal_size_min 0.06
_refine_diff_density_max 0.272
_refine_diff_density_min -0.447
_refine_diff_density_rms 0.062
_refine_ls_extinction_method none
_refine_ls_goodness_of_fit_ref 1.047
_refine_ls_hydrogen_treatment riding
_refine_ls_matrix_type full
_refine_ls_number_parameters 191
_refine_ls_number_reflns 3519
_refine_ls_number_restraints 0
_refine_ls_restrained_S_all 1.047
_refine_ls_R_factor_all 0.0836
_refine_ls_R_factor_gt 0.0504
_refine_ls_shift/su_max 0.000
_refine_ls_shift/su_mean 0.000
_refine_ls_structure_factor_coef Fsqd
_refine_ls_weighting_details 'calc w=1/[\s^2^(Fo^2^)+(0.0268P)^2^+1.0472P] where P=(Fo^2^+2Fc^2^)/3'
_refine_ls_weighting_scheme calc
_refine_ls_wR_factor_gt 0.0924
_refine_ls_wR_factor_ref 0.1040
_reflns_number_gt 2514
_reflns_number_total 3519
_reflns_threshold_expression >2sigma(I)
_cod_data_source_file b822735g.txt
_cod_data_source_block erk3377
_cod_original_sg_symbol_H-M P21/c
_cod_database_code 7001250

loop_
_symmetry_equiv_pos_as_xyz
'x, y, z'
'-x, y+1/2, -z+1/2'
'-x, -y, -z'
'x, -y-1/2, z-1/2'

loop_
_atom_site_label
_atom_site_type_symbol
_atom_site_fract_x
_atom_site_fract_y
_atom_site_fract_z
_atom_site_U_iso_or_equiv
_atom_site_adp_type
_atom_site_occupancy
_atom_site_symmetry_multiplicity
_atom_site_calc_flag
_atom_site_refinement_flags
_atom_site_disorder_assembly
_atom_site_disorder_group
Fe Fe 0.14073(2) 0.34388(5) 0.12858(3) 0.03633(13) Uani 1 1 d . . .
O1 O 0.39849(11) 0.4024(3) 0.11702(18) 0.0469(5) Uani 1 1 d . . .
O2 O 0.33290(12) 0.2852(3) 0.27818(18) 0.0499(5) Uani 1 1 d . . .
O3 O 0.22583(12) 0.5622(2) 0.31733(17) 0.0430(5) Uani 1 1 d . . .
O4 O 0.31803(17) 0.7640(4) 0.2726(2) 0.0772(8) Uani 1 1 d . . .
C1 C 0.25771(15) 0.4200(3) 0.1244(2) 0.0358(6) Uani 1 1 d . . .
C2 C 0.21203(16) 0.5340(3) 0.1969(2) 0.0379(6) Uani 1 1 d . . .
C3 C 0.14994(17) 0.6112(4) 0.1293(3) 0.0438(7) Uani 1 1 d . . .
H3A H 0.1096 0.6938 0.1577 0.053 Uiso 1 1 calc R . .
C4 C 0.15606(18) 0.5452(4) 0.0124(3) 0.0455(7) Uani 1 1 d . . .
H4A H 0.1204 0.5741 -0.0542 0.055 Uiso 1 1 calc R . .
C5 C 0.22249(17) 0.4285(4) 0.0091(3) 0.0425(7) Uani 1 1 d . . .
H5A H 0.2404 0.3635 -0.0602 0.051 Uiso 1 1 calc R . .
C6 C 0.32967(16) 0.3128(4) 0.1565(3) 0.0391(6) Uani 1 1 d . . .
H6A H 0.3260 0.1996 0.1163 0.047 Uiso 1 1 calc R . .
C7 C 0.46939(18) 0.3002(4) 0.1402(3) 0.0551(8) Uani 1 1 d . . .
H7A H 0.5164 0.3647 0.1154 0.066 Uiso 1 1 calc R . .
H7B H 0.4668 0.1924 0.0952 0.066 Uiso 1 1 calc R . .
C8 C 0.47660(18) 0.2589(4) 0.2692(3) 0.0557(9) Uani 1 1 d . . .
H8A H 0.4866 0.3654 0.3136 0.067 Uiso 1 1 calc R . .
H8B H 0.5213 0.1800 0.2829 0.067 Uiso 1 1 calc R . .
C9 C 0.40027(18) 0.1753(4) 0.3097(3) 0.0556(8) Uani 1 1 d . . .
H9A H 0.3940 0.0615 0.2730 0.067 Uiso 1 1 calc R . .
H9B H 0.4024 0.1591 0.3946 0.067 Uiso 1 1 calc R . .
C10 C 0.28819(18) 0.6726(4) 0.3444(3) 0.0461(7) Uani 1 1 d . . .
C11 C 0.3121(2) 0.6566(5) 0.4706(3) 0.0590(9) Uani 1 1 d . . .
H11A H 0.3375 0.7630 0.4962 0.089 Uiso 1 1 calc R . .
H11B H 0.3491 0.5611 0.4800 0.089 Uiso 1 1 calc R . .
H11C H 0.2654 0.6354 0.5171 0.089 Uiso 1 1 calc R . .
C21 C 0.09529(19) 0.2118(4) 0.2679(3) 0.0506(8) Uani 1 1 d . . .
H21A H 0.1062 0.2364 0.3515 0.061 Uiso 1 1 calc R . .
C22 C 0.13959(19) 0.0963(4) 0.1950(3) 0.0501(8) Uani 1 1 d . . .
H22A H 0.1867 0.0278 0.2192 0.060 Uiso 1 1 calc R . .
C23 C 0.10343(19) 0.0976(4) 0.0817(3) 0.0505(8) Uani 1 1 d . . .
H23A H 0.1216 0.0312 0.0131 0.061 Uiso 1 1 calc R . .
C24 C 0.03754(18) 0.2138(4) 0.0835(3) 0.0525(8) Uani 1 1 d . . .
H24A H 0.0019 0.2414 0.0166 0.063 Uiso 1 1 calc R . .
C25 C 0.03206(18) 0.2833(4) 0.1983(3) 0.0514(8) Uani 1 1 d . . .
H25A H -0.0082 0.3673 0.2251 0.062 Uiso 1 1 calc R . .

loop_
_atom_site_aniso_label
_atom_site_aniso_U_11
_atom_site_aniso_U_22
_atom_site_aniso_U_33
_atom_site_aniso_U_23
_atom_site_aniso_U_13
_atom_site_aniso_U_12
Fe 0.0310(2) 0.0381(2) 0.0398(2) -0.00109(18) -0.00043(15) 0.00069(17)
O1 0.0305(10) 0.0540(12) 0.0564(13) 0.0059(10) 0.0030(9) -0.0014(9)
O2 0.0410(11) 0.0599(13) 0.0488(13) 0.0102(10) 0.0041(10) 0.0127(10)
O3 0.0445(11) 0.0431(11) 0.0413(12) -0.0062(9) 0.0012(9) -0.0048(9)
O4 0.093(2) 0.0782(18) 0.0608(16) 0.0015(14) 0.0001(14) -0.0434(15)
C1 0.0307(13) 0.0370(14) 0.0399(16) 0.0013(12) 0.0025(11) -0.0026(11)
C2 0.0370(14) 0.0377(15) 0.0390(16) -0.0026(12) 0.0011(12) -0.0029(12)
C3 0.0446(17) 0.0355(15) 0.0514(18) 0.0026(13) 0.0028(14) 0.0035(12)
C4 0.0444(17) 0.0459(17) 0.0462(18) 0.0062(13) -0.0038(13) 0.0030(13)
C5 0.0413(16) 0.0455(17) 0.0410(17) 0.0011(13) 0.0044(13) -0.0018(13)
C6 0.0314(13) 0.0398(15) 0.0459(17) -0.0053(12) 0.0005(12) -0.0024(12)
C7 0.0324(15) 0.062(2) 0.072(2) -0.0026(17) 0.0030(15) -0.0005(14)
C8 0.0408(17) 0.0516(19) 0.074(2) -0.0022(17) -0.0126(16) 0.0019(14)
C9 0.0456(18) 0.0572(19) 0.064(2) 0.0124(16) -0.0036(15) 0.0115(15)
C10 0.0447(16) 0.0418(16) 0.0518(19) -0.0103(14) 0.0001(14) 0.0000(14)
C11 0.060(2) 0.064(2) 0.053(2) -0.0082(16) -0.0085(16) 0.0028(17)
C21 0.0526(19) 0.0552(19) 0.0441(18) 0.0048(14) 0.0045(15) -0.0127(15)
C22 0.0480(18) 0.0440(17) 0.058(2) 0.0059(15) -0.0008(15) -0.0043(14)
C23 0.0500(18) 0.0476(17) 0.054(2) -0.0107(14) 0.0017(15) -0.0103(15)
C24 0.0373(16) 0.062(2) 0.058(2) -0.0009(16) -0.0096(15) -0.0087(15)
C25 0.0332(15) 0.0587(19) 0.063(2) -0.0021(16) 0.0122(14) -0.0061(14)

loop_
_atom_type_symbol
_atom_type_description
_atom_type_scat_dispersion_real
_atom_type_scat_dispersion_imag
_atom_type_scat_source
C C 0.0033 0.0016 'International Tables Vol C Tables 4.2.6.8 and 6.1.1.4'
H H 0.0000 0.0000 'International Tables Vol C Tables 4.2.6.8 and 6.1.1.4'
O O 0.0106 0.0060 'International Tables Vol C Tables 4.2.6.8 and 6.1.1.4'
Fe Fe 0.3463 0.8444 'International Tables Vol C Tables 4.2.6.8 and 6.1.1.4'

loop_
_geom_angle_atom_site_label_1
_geom_angle_atom_site_label_2
_geom_angle_atom_site_label_3
_geom_angle
_geom_angle_site_symmetry_1
_geom_angle_site_symmetry_3
_geom_angle_publ_flag
C2 Fe C21 106.43(12) . . ?
C2 Fe C1 41.10(11) . . ?
C21 Fe C1 121.86(12) . . ?
C2 Fe C22 122.29(12) . . ?
C21 Fe C22 40.94(13) . . ?
C1 Fe C22 106.74(12) . . ?
C2 Fe C25 122.32(12) . . ?
C21 Fe C25 40.80(13) . . ?
C1 Fe C25 158.43(12) . . ?
C22 Fe C25 68.48(13) . . ?
C2 Fe C5 68.42(11) . . ?
C21 Fe C5 159.09(13) . . ?
C1 Fe C5 40.99(11) . . ?
C22 Fe C5 123.36(12) . . ?
C25 Fe C5 159.10(13) . . ?
C2 Fe C4 68.16(12) . . ?
C21 Fe C4 158.01(13) . . ?
C1 Fe C4 69.00(11) . . ?
C22 Fe C4 159.99(13) . . ?
C25 Fe C4 122.67(13) . . ?
C5 Fe C4 40.78(11) . . ?
C2 Fe C24 158.69(12) . . ?
C21 Fe C24 68.35(13) . . ?
C1 Fe C24 159.30(12) . . ?
C22 Fe C24 68.19(13) . . ?
C25 Fe C24 40.36(12) . . ?
C5 Fe C24 123.75(13) . . ?
C4 Fe C24 108.50(13) . . ?
C2 Fe C3 40.45(11) . . ?
C21 Fe C3 121.47(13) . . ?
C1 Fe C3 69.09(11) . . ?
C22 Fe C3 157.85(13) . . ?
C25 Fe C3 106.97(13) . . ?
C5 Fe C3 68.61(12) . . ?
C4 Fe C3 40.67(11) . . ?
C24 Fe C3 123.27(13) . . ?
C2 Fe C23 158.84(12) . . ?
C21 Fe C23 68.24(13) . . ?
C1 Fe C23 122.93(12) . . ?
C22 Fe C23 40.36(12) . . ?
C25 Fe C23 67.91(13) . . ?
C5 Fe C23 108.82(12) . . ?
C4 Fe C23 124.40(13) . . ?
C24 Fe C23 40.35(12) . . ?
C3 Fe C23 159.91(12) . . ?
C6 O1 C7 110.3(2) . . ?
C6 O2 C9 110.6(2) . . ?
C10 O3 C2 115.3(2) . . ?
C2 C1 C5 106.5(2) . . ?
C2 C1 C6 128.9(3) . . ?
C5 C1 C6 124.6(2) . . ?
C2 C1 Fe 69.07(15) . . ?
C5 C1 Fe 69.63(15) . . ?
C6 C1 Fe 127.10(19) . . ?
O3 C2 C3 125.2(2) . . ?
O3 C2 C1 125.1(2) . . ?
C3 C2 C1 109.6(2) . . ?
O3 C2 Fe 124.91(18) . . ?
C3 C2 Fe 70.71(16) . . ?
C1 C2 Fe 69.83(15) . . ?
C2 C3 C4 107.3(3) . . ?
C2 C3 Fe 68.85(16) . . ?
C4 C3 Fe 69.44(17) . . ?
C5 C4 C3 108.2(3) . . ?
C5 C4 Fe 69.42(16) . . ?
C3 C4 Fe 69.89(16) . . ?
C4 C5 C1 108.4(3) . . ?
C4 C5 Fe 69.80(17) . . ?
C1 C5 Fe 69.38(15) . . ?
O2 C6 O1 111.4(2) . . ?
O2 C6 C1 110.1(2) . . ?
O1 C6 C1 108.0(2) . . ?
O1 C7 C8 110.4(3) . . ?
C7 C8 C9 109.3(3) . . ?
O2 C9 C8 109.6(3) . . ?
O4 C10 O3 122.2(3) . . ?
O4 C10 C11 126.8(3) . . ?
O3 C10 C11 111.0(3) . . ?
C25 C21 C22 107.7(3) . . ?
C25 C21 Fe 69.94(17) . . ?
C22 C21 Fe 69.83(18) . . ?
C23 C22 C21 107.8(3) . . ?
C23 C22 Fe 70.34(18) . . ?
C21 C22 Fe 69.23(18) . . ?
C22 C23 C24 108.3(3) . . ?
C22 C23 Fe 69.29(17) . . ?
C24 C23 Fe 69.61(17) . . ?
C25 C24 C23 108.1(3) . . ?
C25 C24 Fe 69.55(17) . . ?
C23 C24 Fe 70.04(17) . . ?
C24 C25 C21 108.1(3) . . ?
C24 C25 Fe 70.09(17) . . ?
C21 C25 Fe 69.26(17) . . ?

loop_
_geom_bond_atom_site_label_1
_geom_bond_atom_site_label_2
_geom_bond_distance
_geom_bond_site_symmetry_2
_geom_bond_publ_flag
Fe C2 2.025(3) . ?
Fe C21 2.029(3) . ?
Fe C1 2.035(3) . ?
Fe C22 2.037(3) . ?
Fe C25 2.038(3) . ?
Fe C5 2.039(3) . ?
Fe C4 2.044(3) . ?
Fe C24 2.045(3) . ?
Fe C3 2.050(3) . ?
Fe C23 2.051(3) . ?
O1 C6 1.414(3) . ?
O1 C7 1.438(3) . ?
O2 C6 1.395(3) . ?
O2 C9 1.443(3) . ?
O3 C10 1.370(3) . ?
O3 C2 1.397(3) . ?
O4 C10 1.187(4) . ?
C1 C2 1.425(4) . ?
C1 C5 1.426(4) . ?
C1 C6 1.494(4) . ?
C2 C3 1.409(4) . ?
C3 C4 1.422(4) . ?
C4 C5 1.422(4) . ?
C7 C8 1.500(5) . ?
C8 C9 1.500(4) . ?
C10 C11 1.484(4) . ?
C21 C25 1.418(4) . ?
C21 C22 1.422(4) . ?
C22 C23 1.411(4) . ?
C23 C24 1.413(4) . ?
C24 C25 1.409(4) . ?

loop_
_geom_torsion_atom_site_label_1
_geom_torsion_atom_site_label_2
_geom_torsion_atom_site_label_3
_geom_torsion_atom_site_label_4
_geom_torsion
_geom_torsion_site_symmetry_1
_geom_torsion_site_symmetry_2
_geom_torsion_site_symmetry_3
_geom_torsion_site_symmetry_4
_geom_torsion_publ_flag
C21 Fe C1 C2 -78.1(2) . . . . ?
C22 Fe C1 C2 -120.24(17) . . . . ?
C25 Fe C1 C2 -46.6(4) . . . . ?
C5 Fe C1 C2 117.8(2) . . . . ?
C4 Fe C1 C2 80.44(17) . . . . ?
C24 Fe C1 C2 167.3(3) . . . . ?
C3 Fe C1 C2 36.74(16) . . . . ?
C23 Fe C1 C2 -161.38(17) . . . . ?
C2 Fe C1 C5 -117.8(2) . . . . ?
C21 Fe C1 C5 164.08(17) . . . . ?
C22 Fe C1 C5 121.96(18) . . . . ?
C25 Fe C1 C5 -164.4(3) . . . . ?
C4 Fe C1 C5 -37.36(17) . . . . ?
C24 Fe C1 C5 49.5(4) . . . . ?
C3 Fe C1 C5 -81.05(18) . . . . ?
C23 Fe C1 C5 80.8(2) . . . . ?
C2 Fe C1 C6 123.6(3) . . . . ?
C21 Fe C1 C6 45.5(3) . . . . ?
C22 Fe C1 C6 3.4(3) . . . . ?
C25 Fe C1 C6 77.1(4) . . . . ?
C5 Fe C1 C6 -118.6(3) . . . . ?
C4 Fe C1 C6 -155.9(3) . . . . ?
C24 Fe C1 C6 -69.1(4) . . . . ?
C3 Fe C1 C6 160.4(3) . . . . ?
C23 Fe C1 C6 -37.8(3) . . . . ?
C10 O3 C2 C3 -103.0(3) . . . . ?
C10 O3 C2 C1 78.3(3) . . . . ?
C10 O3 C2 Fe 167.0(2) . . . . ?
C5 C1 C2 O3 179.0(2) . . . . ?
C6 C1 C2 O3 -2.3(4) . . . . ?
Fe C1 C2 O3 119.1(3) . . . . ?
C5 C1 C2 C3 0.2(3) . . . . ?
C6 C1 C2 C3 178.9(3) . . . . ?
Fe C1 C2 C3 -59.7(2) . . . . ?
C5 C1 C2 Fe 59.87(18) . . . . ?
C6 C1 C2 Fe -121.4(3) . . . . ?
C21 Fe C2 O3 0.5(3) . . . . ?
C1 Fe C2 O3 -119.4(3) . . . . ?
C22 Fe C2 O3 -41.3(3) . . . . ?
C25 Fe C2 O3 42.2(3) . . . . ?
C5 Fe C2 O3 -158.0(3) . . . . ?
C4 Fe C2 O3 157.9(3) . . . . ?
C24 Fe C2 O3 72.9(4) . . . . ?
C3 Fe C2 O3 120.1(3) . . . . ?
C23 Fe C2 O3 -71.5(4) . . . . ?
C21 Fe C2 C3 -119.54(18) . . . . ?
C1 Fe C2 C3 120.5(2) . . . . ?
C22 Fe C2 C3 -161.36(18) . . . . ?
C25 Fe C2 C3 -77.9(2) . . . . ?
C5 Fe C2 C3 81.92(18) . . . . ?
C4 Fe C2 C3 37.87(17) . . . . ?
C24 Fe C2 C3 -47.1(4) . . . . ?
C23 Fe C2 C3 168.4(3) . . . . ?
C21 Fe C2 C1 119.94(17) . . . . ?
C22 Fe C2 C1 78.1(2) . . . . ?
C25 Fe C2 C1 161.59(17) . . . . ?
C5 Fe C2 C1 -38.60(16) . . . . ?
C4 Fe C2 C1 -82.65(17) . . . . ?
C24 Fe C2 C1 -167.7(3) . . . . ?
C3 Fe C2 C1 -120.5(2) . . . . ?
C23 Fe C2 C1 47.9(4) . . . . ?
O3 C2 C3 C4 -178.7(2) . . . . ?
C1 C2 C3 C4 0.1(3) . . . . ?
Fe C2 C3 C4 -59.0(2) . . . . ?
O3 C2 C3 Fe -119.7(3) . . . . ?
C1 C2 C3 Fe 59.15(19) . . . . ?
C21 Fe C3 C2 78.1(2) . . . . ?
C1 Fe C3 C2 -37.32(16) . . . . ?
C22 Fe C3 C2 45.8(4) . . . . ?
C25 Fe C3 C2 120.24(18) . . . . ?
C5 Fe C3 C2 -81.41(18) . . . . ?
C4 Fe C3 C2 -119.0(2) . . . . ?
C24 Fe C3 C2 161.42(17) . . . . ?
C23 Fe C3 C2 -167.8(3) . . . . ?
C2 Fe C3 C4 119.0(2) . . . . ?
C21 Fe C3 C4 -162.90(18) . . . . ?
C1 Fe C3 C4 81.71(18) . . . . ?
C22 Fe C3 C4 164.8(3) . . . . ?
C25 Fe C3 C4 -120.73(19) . . . . ?
C5 Fe C3 C4 37.62(17) . . . . ?
C24 Fe C3 C4 -79.6(2) . . . . ?
C23 Fe C3 C4 -48.8(4) . . . . ?
C2 C3 C4 C5 -0.4(3) . . . . ?
Fe C3 C4 C5 -59.0(2) . . . . ?
C2 C3 C4 Fe 58.65(19) . . . . ?
C2 Fe C4 C5 81.84(18) . . . . ?
C21 Fe C4 C5 161.6(3) . . . . ?
C1 Fe C4 C5 37.54(17) . . . . ?
C22 Fe C4 C5 -43.7(4) . . . . ?
C25 Fe C4 C5 -162.87(18) . . . . ?
C24 Fe C4 C5 -120.60(19) . . . . ?
C3 Fe C4 C5 119.5(2) . . . . ?
C23 Fe C4 C5 -78.7(2) . . . . ?
C2 Fe C4 C3 -37.67(17) . . . . ?
C21 Fe C4 C3 42.0(4) . . . . ?
C1 Fe C4 C3 -81.97(18) . . . . ?
C22 Fe C4 C3 -163.2(3) . . . . ?
C25 Fe C4 C3 77.6(2) . . . . ?
C5 Fe C4 C3 -119.5(2) . . . . ?
C24 Fe C4 C3 119.89(18) . . . . ?
C23 Fe C4 C3 161.74(17) . . . . ?
C3 C4 C5 C1 0.5(3) . . . . ?
Fe C4 C5 C1 -58.81(19) . . . . ?
C3 C4 C5 Fe 59.3(2) . . . . ?
C2 C1 C5 C4 -0.4(3) . . . . ?
C6 C1 C5 C4 -179.2(2) . . . . ?
Fe C1 C5 C4 59.1(2) . . . . ?
C2 C1 C5 Fe -59.51(18) . . . . ?
C6 C1 C5 Fe 121.7(3) . . . . ?
C2 Fe C5 C4 -81.14(18) . . . . ?
C21 Fe C5 C4 -160.6(3) . . . . ?
C1 Fe C5 C4 -119.8(2) . . . . ?
C22 Fe C5 C4 163.56(18) . . . . ?
C25 Fe C5 C4 44.0(4) . . . . ?
C24 Fe C5 C4 79.0(2) . . . . ?
C3 Fe C5 C4 -37.52(17) . . . . ?
C23 Fe C5 C4 121.24(19) . . . . ?
C2 Fe C5 C1 38.71(16) . . . . ?
C21 Fe C5 C1 -40.8(4) . . . . ?
C22 Fe C5 C1 -76.6(2) . . . . ?
C25 Fe C5 C1 163.9(3) . . . . ?
C4 Fe C5 C1 119.8(2) . . . . ?
C24 Fe C5 C1 -161.13(17) . . . . ?
C3 Fe C5 C1 82.32(18) . . . . ?
C23 Fe C5 C1 -118.91(17) . . . . ?
C9 O2 C6 O1 -62.7(3) . . . . ?
C9 O2 C6 C1 177.5(2) . . . . ?
C7 O1 C6 O2 62.0(3) . . . . ?
C7 O1 C6 C1 -176.9(2) . . . . ?
C2 C1 C6 O2 21.5(4) . . . . ?
C5 C1 C6 O2 -160.0(2) . . . . ?
Fe C1 C6 O2 -70.5(3) . . . . ?
C2 C1 C6 O1 -100.4(3) . . . . ?
C5 C1 C6 O1 78.1(3) . . . . ?
Fe C1 C6 O1 167.61(19) . . . . ?
C6 O1 C7 C8 -57.2(3) . . . . ?
O1 C7 C8 C9 53.6(3) . . . . ?
C6 O2 C9 C8 58.3(3) . . . . ?
C7 C8 C9 O2 -53.6(4) . . . . ?
C2 O3 C10 O4 14.2(4) . . . . ?
C2 O3 C10 C11 -164.5(2) . . . . ?
C2 Fe C21 C25 120.75(19) . . . . ?
C1 Fe C21 C25 162.87(18) . . . . ?
C22 Fe C21 C25 -118.6(3) . . . . ?
C5 Fe C21 C25 -166.9(3) . . . . ?
C4 Fe C21 C25 48.5(4) . . . . ?
C24 Fe C21 C25 -37.37(19) . . . . ?
C3 Fe C21 C25 79.3(2) . . . . ?
C23 Fe C21 C25 -81.0(2) . . . . ?
C2 Fe C21 C22 -120.66(19) . . . . ?
C1 Fe C21 C22 -78.5(2) . . . . ?
C25 Fe C21 C22 118.6(3) . . . . ?
C5 Fe C21 C22 -48.3(4) . . . . ?
C4 Fe C21 C22 167.1(3) . . . . ?
C24 Fe C21 C22 81.2(2) . . . . ?
C3 Fe C21 C22 -162.09(18) . . . . ?
C23 Fe C21 C22 37.64(19) . . . . ?
C25 C21 C22 C23 -0.1(3) . . . . ?
Fe C21 C22 C23 -60.0(2) . . . . ?
C25 C21 C22 Fe 60.0(2) . . . . ?
C2 Fe C22 C23 -163.72(18) . . . . ?
C21 Fe C22 C23 118.9(3) . . . . ?
C1 Fe C22 C23 -121.52(19) . . . . ?
C25 Fe C22 C23 80.8(2) . . . . ?
C5 Fe C22 C23 -79.7(2) . . . . ?
C4 Fe C22 C23 -47.0(4) . . . . ?
C24 Fe C22 C23 37.20(19) . . . . ?
C3 Fe C22 C23 162.9(3) . . . . ?
C2 Fe C22 C21 77.4(2) . . . . ?
C1 Fe C22 C21 119.63(19) . . . . ?
C25 Fe C22 C21 -38.08(19) . . . . ?
C5 Fe C22 C21 161.41(18) . . . . ?
C4 Fe C22 C21 -165.9(3) . . . . ?
C24 Fe C22 C21 -81.7(2) . . . . ?
C3 Fe C22 C21 44.1(4) . . . . ?
C23 Fe C22 C21 -118.9(3) . . . . ?
C21 C22 C23 C24 0.5(3) . . . . ?
Fe C22 C23 C24 -58.8(2) . . . . ?
C21 C22 C23 Fe 59.3(2) . . . . ?
C2 Fe C23 C22 41.0(4) . . . . ?
C21 Fe C23 C22 -38.17(19) . . . . ?
C1 Fe C23 C22 76.6(2) . . . . ?
C25 Fe C23 C22 -82.3(2) . . . . ?
C5 Fe C23 C22 119.74(19) . . . . ?
C4 Fe C23 C22 162.33(18) . . . . ?
C24 Fe C23 C22 -119.9(3) . . . . ?
C3 Fe C23 C22 -161.2(3) . . . . ?
C2 Fe C23 C24 160.9(3) . . . . ?
C21 Fe C23 C24 81.7(2) . . . . ?
C1 Fe C23 C24 -163.52(18) . . . . ?
C22 Fe C23 C24 119.9(3) . . . . ?
C25 Fe C23 C24 37.59(19) . . . . ?
C5 Fe C23 C24 -120.4(2) . . . . ?
C4 Fe C23 C24 -77.8(2) . . . . ?
C3 Fe C23 C24 -41.3(4) . . . . ?
C22 C23 C24 C25 -0.7(4) . . . . ?
Fe C23 C24 C25 -59.4(2) . . . . ?
C22 C23 C24 Fe 58.7(2) . . . . ?
C2 Fe C24 C25 -41.9(4) . . . . ?
C21 Fe C24 C25 37.77(19) . . . . ?
C1 Fe C24 C25 161.6(3) . . . . ?
C22 Fe C24 C25 82.0(2) . . . . ?
C5 Fe C24 C25 -161.58(19) . . . . ?
C4 Fe C24 C25 -119.0(2) . . . . ?
C3 Fe C24 C25 -76.5(2) . . . . ?
C23 Fe C24 C25 119.2(3) . . . . ?
C2 Fe C24 C23 -161.1(3) . . . . ?
C21 Fe C24 C23 -81.4(2) . . . . ?
C1 Fe C24 C23 42.3(4) . . . . ?
C22 Fe C24 C23 -37.21(19) . . . . ?
C25 Fe C24 C23 -119.2(3) . . . . ?
C5 Fe C24 C23 79.2(2) . . . . ?
C4 Fe C24 C23 121.8(2) . . . . ?
C3 Fe C24 C23 164.27(18) . . . . ?
C23 C24 C25 C21 0.7(4) . . . . ?
Fe C24 C25 C21 -59.0(2) . . . . ?
C23 C24 C25 Fe 59.7(2) . . . . ?
C22 C21 C25 C24 -0.4(3) . . . . ?
Fe C21 C25 C24 59.5(2) . . . . ?
C22 C21 C25 Fe -59.9(2) . . . . ?
C2 Fe C25 C24 163.32(18) . . . . ?
C21 Fe C25 C24 -119.4(3) . . . . ?
C1 Fe C25 C24 -162.3(3) . . . . ?
C22 Fe C25 C24 -81.2(2) . . . . ?
C5 Fe C25 C24 47.4(4) . . . . ?
C4 Fe C25 C24 80.1(2) . . . . ?
C3 Fe C25 C24 121.8(2) . . . . ?
C23 Fe C25 C24 -37.59(19) . . . . ?
C2 Fe C25 C21 -77.3(2) . . . . ?
C1 Fe C25 C21 -42.9(4) . . . . ?
C22 Fe C25 C21 38.21(19) . . . . ?
C5 Fe C25 C21 166.8(3) . . . . ?
C4 Fe C25 C21 -160.52(18) . . . . ?
C24 Fe C25 C21 119.4(3) . . . . ?
C3 Fe C25 C21 -118.8(2) . . . . ?
C23 Fe C25 C21 81.8(2) . . . . ?
